data_2229817
loop_
_publ_author_name
'Huang, Jian-Ying'
'Zhou, Fengyan'

_publ_section_title
;
 4,5-Bis(4-fluorophenyl)-5-hydroxy-3-(2-methylpropanoyl)-1-phenylpyrrolidin-2-one
;
_journal_coeditor_code RZ2536
_journal_issue 4
_journal_name_full 'Acta Crystallographica Section E'
_journal_page_first o873
_journal_page_last o874
_journal_paper_doi 10.1107/S1600536811008786
_journal_volume 67
_journal_year 2011
_chemical_formula_iupac 'C26 H23 F2 N O3'
_chemical_formula_moiety 'C26 H23 F2 N O3'
_chemical_formula_sum 'C26 H23 F2 N O3'
_chemical_formula_weight 435.45
_chemical_name_systematic
;
4,5-Bis(4-fluorophenyl)-5-hydroxy-3-(2-methylpropanoyl)-1-phenylpyrrolidin-2-one
;
_space_group_IT_number 15
_symmetry_cell_setting monoclinic
_symmetry_space_group_name_Hall '-C 2yc'
_symmetry_space_group_name_H-M 'C 1 2/c 1'
_atom_sites_solution_hydrogens geom
_atom_sites_solution_primary direct
_atom_sites_solution_secondary difmap
_audit_creation_method SHELXL-97
_cell_angle_alpha 90.00
_cell_angle_beta 121.963(2)
_cell_angle_gamma 90.00
_cell_formula_units_Z 8
_cell_length_a 24.506(4)
_cell_length_b 10.2180(15)
_cell_length_c 20.554(3)
_cell_measurement_reflns_used 10716
_cell_measurement_temperature 153(2)
_cell_measurement_theta_max 25.60
_cell_measurement_theta_min 1.96
_cell_volume 4366.5(12)
_computing_cell_refinement 'SAINT (Bruker, 2005)'
_computing_data_collection 'SMART (Bruker, 2005)'
_computing_data_reduction 'SAINT (Bruker, 2005)'
_computing_molecular_graphics 'SHELXTL (Sheldrick, 2008)'
_computing_publication_material 'SHELXL97 (Sheldrick, 2008)'
_computing_structure_refinement 'SHELXL97 (Sheldrick, 2008)'
_computing_structure_solution 'SHELXS97 (Sheldrick, 2008)'
_diffrn_ambient_temperature 153(2)
_diffrn_measured_fraction_theta_full 0.995
_diffrn_measured_fraction_theta_max 0.995
_diffrn_measurement_device_type
;
Bruker SMART CCD
;
_diffrn_measurement_method '\f and \w'
_diffrn_radiation_monochromator graphite
_diffrn_radiation_source 'fine-focus sealed tube'
_diffrn_radiation_type MoK\a
_diffrn_radiation_wavelength 0.71073
_diffrn_reflns_av_R_equivalents 0.0327
_diffrn_reflns_av_sigmaI/netI 0.0433
_diffrn_reflns_limit_h_max 20
_diffrn_reflns_limit_h_min -29
_diffrn_reflns_limit_k_max 12
_diffrn_reflns_limit_k_min -12
_diffrn_reflns_limit_l_max 25
_diffrn_reflns_limit_l_min -21
_diffrn_reflns_number 10716
_diffrn_reflns_theta_full 25.60
_diffrn_reflns_theta_max 25.60
_diffrn_reflns_theta_min 1.96
_exptl_absorpt_coefficient_mu 0.098
_exptl_absorpt_correction_T_max 0.9903
_exptl_absorpt_correction_T_min 0.9855
_exptl_absorpt_correction_type multi-scan
_exptl_absorpt_process_details '(SADABS; Bruker, 2005)'
_exptl_crystal_colour colourless
_exptl_crystal_density_diffrn 1.325
_exptl_crystal_density_method 'not measured'
_exptl_crystal_description prism
_exptl_crystal_F_000 1824
_exptl_crystal_size_max 0.15
_exptl_crystal_size_mid 0.15
_exptl_crystal_size_min 0.10
_refine_diff_density_max 0.148
_refine_diff_density_min -0.178
_refine_ls_extinction_coef 0.00069(13)
_refine_ls_extinction_expression Fc^*^=kFc[1+0.001xFc^2^\l^3^/sin(2\q)]^-1/4^
_refine_ls_extinction_method 'SHELXL97 (Sheldrick, 2008)'
_refine_ls_goodness_of_fit_ref 1.023
_refine_ls_hydrogen_treatment constr
_refine_ls_matrix_type full
_refine_ls_number_parameters 293
_refine_ls_number_reflns 4091
_refine_ls_number_restraints 0
_refine_ls_restrained_S_all 1.023
_refine_ls_R_factor_all 0.0874
_refine_ls_R_factor_gt 0.0386
_refine_ls_shift/su_max 0.000
_refine_ls_shift/su_mean 0.000
_refine_ls_structure_factor_coef Fsqd
_refine_ls_weighting_details 'calc w=1/[\s^2^(Fo^2^)+(0.0294P)^2^+3.1716P] where P=(Fo^2^+2Fc^2^)/3'
_refine_ls_weighting_scheme calc
_refine_ls_wR_factor_gt 0.0807
_refine_ls_wR_factor_ref 0.1027
_reflns_number_gt 2471
_reflns_number_total 4091
_reflns_threshold_expression I>2sigma(I)
_cod_data_source_file rz2536.cif
_cod_data_source_block I
_cod_original_cell_volume 4366.5(11)
_cod_original_sg_symbol_H-M 'C 2/c'
_cod_database_code 2229817
_cod_database_fobs_code 2229817

loop_
_symmetry_equiv_pos_as_xyz
'x, y, z'
'-x, y, -z+1/2'
'x+1/2, y+1/2, z'
'-x+1/2, y+1/2, -z+1/2'
'-x, -y, -z'
'x, -y, z-1/2'
'-x+1/2, -y+1/2, -z'
'x+1/2, -y+1/2, z-1/2'

loop_
_atom_site_type_symbol
_atom_site_label
_atom_site_fract_x
_atom_site_fract_y
_atom_site_fract_z
_atom_site_U_iso_or_equiv
_atom_site_adp_type
_atom_site_calc_flag
_atom_site_refinement_flags
_atom_site_occupancy
_atom_site_disorder_assembly
_atom_site_disorder_group
F F1 0.29729(8) 0.50006(17) 0.53453(10) 0.0981(6) Uani d . 1 . .
F F2 0.42759(8) 0.66971(13) 0.21676(8) 0.0818(5) Uani d . 1 . .
O O1 0.48023(6) -0.09701(13) 0.40993(8) 0.0442(4) Uani d . 1 . .
O O2 0.50669(6) 0.28658(13) 0.48691(7) 0.0412(4) Uani d . 1 . .
H H2 0.5080 0.2276 0.5162 0.062 Uiso calc R 1 . .
O O3 0.32087(8) 0.03185(16) 0.26703(10) 0.0698(5) Uani d . 1 . .
N N1 0.49052(7) 0.12325(15) 0.39667(9) 0.0350(4) Uani d . 1 . .
C C1 0.37194(9) 0.2815(2) 0.43135(12) 0.0413(5) Uani d . 1 . .
C C2 0.35015(11) 0.4082(2) 0.40746(14) 0.0562(6) Uani d . 1 . .
H H2A 0.3519 0.4446 0.3661 0.067 Uiso calc R 1 . .
C C3 0.36879(12) 0.2328(2) 0.49159(13) 0.0608(7) Uani d . 1 . .
H H3 0.3842 0.1469 0.5097 0.073 Uiso calc R 1 . .
C C4 0.32592(12) 0.4824(2) 0.44287(16) 0.0670(7) Uani d . 1 . .
H H4 0.3120 0.5698 0.4269 0.080 Uiso calc R 1 . .
C C5 0.32242(12) 0.4286(3) 0.50057(15) 0.0653(7) Uani d . 1 . .
C C6 0.34365(13) 0.3059(3) 0.52658(15) 0.0721(8) Uani d . 1 . .
H H6 0.3414 0.2708 0.5679 0.086 Uiso calc R 1 . .
C C7 0.46243(9) 0.35844(19) 0.35938(11) 0.0361(5) Uani d . 1 . .
C C8 0.43194(10) 0.3401(2) 0.28104(12) 0.0473(6) Uani d . 1 . .
H H8 0.4186 0.2547 0.2602 0.057 Uiso calc R 1 . .
C C9 0.48343(10) 0.48238(19) 0.38900(12) 0.0443(5) Uani d . 1 . .
H H9 0.5059 0.4958 0.4429 0.053 Uiso calc R 1 . .
C C10 0.47203(12) 0.5871(2) 0.34077(13) 0.0530(6) Uani d . 1 . .
H H10 0.4862 0.6725 0.3610 0.064 Uiso calc R 1 . .
C C11 0.42063(12) 0.4446(2) 0.23262(13) 0.0555(6) Uani d . 1 . .
H H11 0.3997 0.4323 0.1788 0.067 Uiso calc R 1 . .
C C12 0.44041(12) 0.5657(2) 0.26446(13) 0.0530(6) Uani d . 1 . .
C C13 0.54700(9) 0.11424(19) 0.39270(11) 0.0377(5) Uani d . 1 . .
C C14 0.55081(11) 0.0173(2) 0.34826(12) 0.0503(6) Uani d . 1 . .
H H14 0.5164 -0.0429 0.3213 0.060 Uiso calc R 1 . .
C C15 0.59694(10) 0.2022(2) 0.43122(13) 0.0512(6) Uani d . 1 . .
H H15 0.5948 0.2695 0.4617 0.061 Uiso calc R 1 . .
C C16 0.60423(12) 0.0077(3) 0.34296(14) 0.0604(7) Uani d . 1 . .
H H16 0.6066 -0.0597 0.3127 0.072 Uiso calc R 1 . .
C C17 0.65415(12) 0.0945(3) 0.38100(15) 0.0653(7) Uani d . 1 . .
H H17 0.6909 0.0879 0.3770 0.078 Uiso calc R 1 . .
C C18 0.65041(11) 0.1906(3) 0.42466(15) 0.0659(7) Uani d . 1 . .
H H18 0.6850 0.2507 0.4511 0.079 Uiso calc R 1 . .
C C19 0.46645(9) 0.24691(18) 0.41043(11) 0.0357(5) Uani d . 1 . .
C C20 0.39741(9) 0.20473(18) 0.39012(11) 0.0370(5) Uani d . 1 . .
H H20 0.3676 0.2227 0.3342 0.044 Uiso calc R 1 . .
C C21 0.40032(9) 0.05602(18) 0.39926(11) 0.0361(5) Uani d . 1 . .
H H21 0.4023 0.0310 0.4475 0.043 Uiso calc R 1 . .
C C22 0.46109(9) 0.01616(19) 0.40310(10) 0.0348(5) Uani d . 1 . .
C C23 0.34501(10) -0.0155(2) 0.33026(13) 0.0440(5) Uani d . 1 . .
C C24 0.32304(11) -0.1444(2) 0.34376(15) 0.0612(7) Uani d . 1 . .
H H24 0.3593 -0.1843 0.3917 0.073 Uiso calc R 1 . .
C C25 0.30332(16) -0.2382(3) 0.27765(19) 0.1080(12) Uani d . 1 . .
H H25A 0.2696 -0.1979 0.2298 0.162 Uiso calc R 1 . .
H H25B 0.2870 -0.3193 0.2866 0.162 Uiso calc R 1 . .
H H25C 0.3407 -0.2579 0.2738 0.162 Uiso calc R 1 . .
C C26 0.26836(15) -0.1156(4) 0.3559(2) 0.1135(13) Uani d . 1 . .
H H26C 0.2831 -0.0539 0.3985 0.170 Uiso calc R 1 . .
H H26B 0.2544 -0.1971 0.3680 0.170 Uiso calc R 1 . .
H H26A 0.2323 -0.0772 0.3091 0.170 Uiso calc R 1 . .

loop_
_atom_site_aniso_label
_atom_site_aniso_U_11
_atom_site_aniso_U_22
_atom_site_aniso_U_33
_atom_site_aniso_U_12
_atom_site_aniso_U_13
_atom_site_aniso_U_23
F1 0.0963(12) 0.1070(13) 0.1038(12) 0.0287(10) 0.0616(11) -0.0280(10)
F2 0.1209(13) 0.0551(9) 0.0778(10) 0.0180(8) 0.0583(10) 0.0305(8)
O1 0.0472(9) 0.0305(8) 0.0572(9) 0.0039(7) 0.0291(8) 0.0038(7)
O2 0.0471(8) 0.0362(8) 0.0350(8) -0.0071(7) 0.0183(7) -0.0017(6)
O3 0.0736(12) 0.0648(11) 0.0495(10) -0.0192(9) 0.0180(9) -0.0024(9)
N1 0.0328(9) 0.0298(9) 0.0419(10) 0.0008(7) 0.0195(8) 0.0006(7)
C1 0.0320(11) 0.0418(12) 0.0455(12) 0.0033(9) 0.0174(10) -0.0048(10)
C2 0.0540(15) 0.0462(14) 0.0736(16) 0.0108(11) 0.0374(14) 0.0034(12)
C3 0.0721(17) 0.0615(16) 0.0571(15) 0.0233(13) 0.0398(14) 0.0070(12)
C4 0.0627(17) 0.0484(15) 0.092(2) 0.0155(12) 0.0419(16) -0.0056(14)
C5 0.0519(16) 0.0776(19) 0.0657(17) 0.0131(14) 0.0307(14) -0.0216(15)
C6 0.0793(19) 0.086(2) 0.0597(16) 0.0261(16) 0.0425(15) 0.0023(15)
C7 0.0393(11) 0.0329(11) 0.0389(11) 0.0028(9) 0.0226(10) 0.0010(9)
C8 0.0578(14) 0.0382(12) 0.0428(13) -0.0006(10) 0.0246(11) -0.0028(10)
C9 0.0580(14) 0.0356(12) 0.0413(12) -0.0037(10) 0.0277(11) -0.0017(10)
C10 0.0792(17) 0.0305(12) 0.0596(15) -0.0012(11) 0.0438(14) 0.0004(11)
C11 0.0697(17) 0.0540(15) 0.0412(13) 0.0036(12) 0.0282(12) 0.0054(11)
C12 0.0720(17) 0.0404(13) 0.0577(15) 0.0123(12) 0.0420(14) 0.0161(12)
C13 0.0331(11) 0.0377(11) 0.0409(12) 0.0032(9) 0.0187(10) 0.0055(9)
C14 0.0523(14) 0.0516(14) 0.0537(14) -0.0020(11) 0.0327(12) -0.0017(11)
C15 0.0390(13) 0.0498(14) 0.0614(14) -0.0043(11) 0.0243(11) -0.0029(11)
C16 0.0642(17) 0.0649(16) 0.0687(16) 0.0097(14) 0.0465(14) 0.0043(13)
C17 0.0474(16) 0.081(2) 0.0783(18) 0.0121(14) 0.0407(15) 0.0148(15)
C18 0.0391(14) 0.0732(18) 0.0823(18) -0.0084(12) 0.0300(14) 0.0022(15)
C19 0.0372(11) 0.0321(11) 0.0353(11) 0.0002(9) 0.0176(9) -0.0027(9)
C20 0.0356(11) 0.0334(11) 0.0391(11) 0.0022(9) 0.0178(9) 0.0007(9)
C21 0.0364(11) 0.0343(11) 0.0382(11) -0.0016(9) 0.0202(10) -0.0005(9)
C22 0.0351(11) 0.0316(11) 0.0344(11) -0.0004(9) 0.0161(9) -0.0009(9)
C23 0.0347(12) 0.0431(13) 0.0516(14) -0.0005(10) 0.0210(11) -0.0016(11)
C24 0.0427(14) 0.0458(14) 0.0762(17) -0.0102(11) 0.0186(13) 0.0069(13)
C25 0.095(2) 0.0598(19) 0.122(3) -0.0212(17) 0.025(2) -0.0242(19)
C26 0.081(2) 0.118(3) 0.168(3) -0.005(2) 0.083(3) 0.035(3)

loop_
_atom_type_symbol
_atom_type_description
_atom_type_scat_dispersion_real
_atom_type_scat_dispersion_imag
_atom_type_scat_source
C C 0.0033 0.0016 'International Tables Vol C Tables 4.2.6.8 and 6.1.1.4'
H H 0.0000 0.0000 'International Tables Vol C Tables 4.2.6.8 and 6.1.1.4'
N N 0.0061 0.0033 'International Tables Vol C Tables 4.2.6.8 and 6.1.1.4'
O O 0.0106 0.0060 'International Tables Vol C Tables 4.2.6.8 and 6.1.1.4'
F F 0.0171 0.0103 'International Tables Vol C Tables 4.2.6.8 and 6.1.1.4'

loop_
_geom_angle_atom_site_label_1
_geom_angle_atom_site_label_2
_geom_angle_atom_site_label_3
_geom_angle_site_symmetry_1
_geom_angle_site_symmetry_3
_geom_angle
_geom_angle_publ_flag
C19 O2 H2 . . 109.5 ?
C22 N1 C13 . . 122.29(16) ?
C22 N1 C19 . . 112.54(15) ?
C13 N1 C19 . . 124.01(15) ?
C3 C1 C2 . . 117.6(2) ?
C3 C1 C20 . . 123.64(19) ?
C2 C1 C20 . . 118.81(19) ?
C4 C2 C1 . . 121.2(2) ?
C4 C2 H2A . . 119.4 ?
C1 C2 H2A . . 119.4 ?
C1 C3 C6 . . 121.6(2) ?
C1 C3 H3 . . 119.2 ?
C6 C3 H3 . . 119.2 ?
C5 C4 C2 . . 118.9(2) ?
C5 C4 H4 . . 120.6 ?
C2 C4 H4 . . 120.6 ?
C4 C5 C6 . . 122.3(2) ?
C4 C5 F1 . . 119.2(3) ?
C6 C5 F1 . . 118.5(3) ?
C5 C6 C3 . . 118.5(2) ?
C5 C6 H6 . . 120.7 ?
C3 C6 H6 . . 120.7 ?
C9 C7 C8 . . 118.89(18) ?
C9 C7 C19 . . 120.76(17) ?
C8 C7 C19 . . 120.06(17) ?
C7 C8 C11 . . 120.8(2) ?
C7 C8 H8 . . 119.6 ?
C11 C8 H8 . . 119.6 ?
C7 C9 C10 . . 120.45(19) ?
C7 C9 H9 . . 119.8 ?
C10 C9 H9 . . 119.8 ?
C12 C10 C9 . . 118.8(2) ?
C12 C10 H10 . . 120.6 ?
C9 C10 H10 . . 120.6 ?
C12 C11 C8 . . 118.0(2) ?
C12 C11 H11 . . 121.0 ?
C8 C11 H11 . . 121.0 ?
C10 C12 C11 . . 123.0(2) ?
C10 C12 F2 . . 118.7(2) ?
C11 C12 F2 . . 118.3(2) ?
C15 C13 C14 . . 119.70(19) ?
C15 C13 N1 . . 121.04(18) ?
C14 C13 N1 . . 119.25(18) ?
C16 C14 C13 . . 120.3(2) ?
C16 C14 H14 . . 119.9 ?
C13 C14 H14 . . 119.9 ?
C13 C15 C18 . . 118.9(2) ?
C13 C15 H15 . . 120.5 ?
C18 C15 H15 . . 120.5 ?
C17 C16 C14 . . 120.5(2) ?
C17 C16 H16 . . 119.7 ?
C14 C16 H16 . . 119.7 ?
C18 C17 C16 . . 119.3(2) ?
C18 C17 H17 . . 120.3 ?
C16 C17 H17 . . 120.3 ?
C17 C18 C15 . . 121.3(2) ?
C17 C18 H18 . . 119.4 ?
C15 C18 H18 . . 119.4 ?
O2 C19 N1 . . 110.20(15) ?
O2 C19 C7 . . 107.93(15) ?
N1 C19 C7 . . 113.26(15) ?
O2 C19 C20 . . 113.32(15) ?
N1 C19 C20 . . 101.33(14) ?
C7 C19 C20 . . 110.82(16) ?
C1 C20 C21 . . 116.98(16) ?
C1 C20 C19 . . 114.49(16) ?
C21 C20 C19 . . 105.44(15) ?
C1 C20 H20 . . 106.4 ?
C21 C20 H20 . . 106.4 ?
C19 C20 H20 . . 106.4 ?
C22 C21 C20 . . 104.83(15) ?
C22 C21 C23 . . 106.58(15) ?
C20 C21 C23 . . 113.56(16) ?
C22 C21 H21 . . 110.5 ?
C20 C21 H21 . . 110.5 ?
C23 C21 H21 . . 110.5 ?
O1 C22 N1 . . 125.51(18) ?
O1 C22 C21 . . 124.65(17) ?
N1 C22 C21 . . 109.84(16) ?
O3 C23 C24 . . 122.0(2) ?
O3 C23 C21 . . 119.63(19) ?
C24 C23 C21 . . 118.35(19) ?
C23 C24 C26 . . 107.1(2) ?
C23 C24 C25 . . 111.3(2) ?
C26 C24 C25 . . 112.3(2) ?
C23 C24 H24 . . 108.7 ?
C26 C24 H24 . . 108.7 ?
C25 C24 H24 . . 108.7 ?
C24 C25 H25A . . 109.5 ?
C24 C25 H25B . . 109.5 ?
H25A C25 H25B . . 109.5 ?
C24 C25 H25C . . 109.5 ?
H25A C25 H25C . . 109.5 ?
H25B C25 H25C . . 109.5 ?
C24 C26 H26C . . 109.5 ?
C24 C26 H26B . . 109.5 ?
H26C C26 H26B . . 109.5 ?
C24 C26 H26A . . 109.5 ?
H26C C26 H26A . . 109.5 ?
H26B C26 H26A . . 109.5 ?

loop_
_geom_bond_atom_site_label_1
_geom_bond_atom_site_label_2
_geom_bond_site_symmetry_2
_geom_bond_distance
_geom_bond_publ_flag
F1 C5 . 1.362(3) ?
F2 C12 . 1.365(2) ?
O1 C22 . 1.228(2) ?
O2 C19 . 1.402(2) ?
O2 H2 . 0.8400 ?
O3 C23 . 1.208(2) ?
N1 C22 . 1.355(2) ?
N1 C13 . 1.432(2) ?
N1 C19 . 1.484(2) ?
C1 C3 . 1.374(3) ?
C1 C2 . 1.387(3) ?
C1 C20 . 1.511(3) ?
C2 C4 . 1.384(3) ?
C2 H2A . 0.9500 ?
C3 C6 . 1.387(3) ?
C3 H3 . 0.9500 ?
C4 C5 . 1.351(3) ?
C4 H4 . 0.9500 ?
C5 C6 . 1.354(4) ?
C6 H6 . 0.9500 ?
C7 C9 . 1.381(3) ?
C7 C8 . 1.383(3) ?
C7 C19 . 1.517(3) ?
C8 C11 . 1.384(3) ?
C8 H8 . 0.9500 ?
C9 C10 . 1.383(3) ?
C9 H9 . 0.9500 ?
C10 C12 . 1.350(3) ?
C10 H10 . 0.9500 ?
C11 C12 . 1.363(3) ?
C11 H11 . 0.9500 ?
C13 C15 . 1.381(3) ?
C13 C14 . 1.384(3) ?
C14 C16 . 1.373(3) ?
C14 H14 . 0.9500 ?
C15 C18 . 1.392(3) ?
C15 H15 . 0.9500 ?
C16 C17 . 1.372(3) ?
C16 H16 . 0.9500 ?
C17 C18 . 1.366(3) ?
C17 H17 . 0.9500 ?
C18 H18 . 0.9500 ?
C19 C20 . 1.573(3) ?
C20 C21 . 1.528(3) ?
C20 H20 . 1.0000 ?
C21 C22 . 1.505(3) ?
C21 C23 . 1.532(3) ?
C21 H21 . 1.0000 ?
C23 C24 . 1.504(3) ?
C24 C26 . 1.516(4) ?
C24 C25 . 1.517(4) ?
C24 H24 . 1.0000 ?
C25 H25A . 0.9800 ?
C25 H25B . 0.9800 ?
C25 H25C . 0.9800 ?
C26 H26C . 0.9800 ?
C26 H26B . 0.9800 ?
C26 H26A . 0.9800 ?

loop_
_geom_hbond_atom_site_label_D
_geom_hbond_atom_site_label_H
_geom_hbond_atom_site_label_A
_geom_hbond_site_symmetry_A
_geom_hbond_distance_DH
_geom_hbond_distance_HA
_geom_hbond_distance_DA
_geom_hbond_angle_DHA
C10 H10 O1 1_565 0.95 2.59 3.489(3) 157
O2 H2 O1 5_656 0.84 1.93 2.7625(18) 174

loop_
_geom_torsion_atom_site_label_1
_geom_torsion_atom_site_label_2
_geom_torsion_atom_site_label_3
_geom_torsion_atom_site_label_4
_geom_torsion_site_symmetry_1
_geom_torsion_site_symmetry_2
_geom_torsion_site_symmetry_3
_geom_torsion_site_symmetry_4
_geom_torsion
_geom_torsion_publ_flag
C3 C1 C2 C4 . . . . -0.2(3) ?
C20 C1 C2 C4 . . . . 179.5(2) ?
C2 C1 C3 C6 . . . . 1.2(4) ?
C20 C1 C3 C6 . . . . -178.5(2) ?
C1 C2 C4 C5 . . . . -1.4(4) ?
C2 C4 C5 C6 . . . . 2.1(4) ?
C2 C4 C5 F1 . . . . -178.5(2) ?
C4 C5 C6 C3 . . . . -1.1(4) ?
F1 C5 C6 C3 . . . . 179.5(2) ?
C1 C3 C6 C5 . . . . -0.6(4) ?
C9 C7 C8 C11 . . . . -2.1(3) ?
C19 C7 C8 C11 . . . . 171.8(2) ?
C8 C7 C9 C10 . . . . 2.3(3) ?
C19 C7 C9 C10 . . . . -171.51(19) ?
C7 C9 C10 C12 . . . . -0.4(3) ?
C7 C8 C11 C12 . . . . 0.0(3) ?
C9 C10 C12 C11 . . . . -1.9(4) ?
C9 C10 C12 F2 . . . . 178.2(2) ?
C8 C11 C12 C10 . . . . 2.1(4) ?
C8 C11 C12 F2 . . . . -178.0(2) ?
C22 N1 C13 C15 . . . . -139.4(2) ?
C19 N1 C13 C15 . . . . 27.3(3) ?
C22 N1 C13 C14 . . . . 41.9(3) ?
C19 N1 C13 C14 . . . . -151.38(18) ?
C15 C13 C14 C16 . . . . 0.6(3) ?
N1 C13 C14 C16 . . . . 179.30(19) ?
C14 C13 C15 C18 . . . . -0.3(3) ?
N1 C13 C15 C18 . . . . -179.03(19) ?
C13 C14 C16 C17 . . . . -0.6(3) ?
C14 C16 C17 C18 . . . . 0.3(4) ?
C16 C17 C18 C15 . . . . -0.1(4) ?
C13 C15 C18 C17 . . . . 0.1(4) ?
C22 N1 C19 O2 . . . . 95.72(18) ?
C13 N1 C19 O2 . . . . -72.2(2) ?
C22 N1 C19 C7 . . . . -143.26(17) ?
C13 N1 C19 C7 . . . . 48.8(2) ?
C22 N1 C19 C20 . . . . -24.53(19) ?
C13 N1 C19 C20 . . . . 167.56(16) ?
C9 C7 C19 O2 . . . . -13.9(2) ?
C8 C7 C19 O2 . . . . 172.30(17) ?
C9 C7 C19 N1 . . . . -136.22(19) ?
C8 C7 C19 N1 . . . . 50.0(2) ?
C9 C7 C19 C20 . . . . 110.7(2) ?
C8 C7 C19 C20 . . . . -63.1(2) ?
C3 C1 C20 C21 . . . . 19.1(3) ?
C2 C1 C20 C21 . . . . -160.69(19) ?
C3 C1 C20 C19 . . . . -105.0(2) ?
C2 C1 C20 C19 . . . . 75.2(2) ?
O2 C19 C20 C1 . . . . 34.5(2) ?
N1 C19 C20 C1 . . . . 152.52(15) ?
C7 C19 C20 C1 . . . . -87.0(2) ?
O2 C19 C20 C21 . . . . -95.51(18) ?
N1 C19 C20 C21 . . . . 22.51(18) ?
C7 C19 C20 C21 . . . . 142.99(15) ?
C1 C20 C21 C22 . . . . -142.77(17) ?
C19 C20 C21 C22 . . . . -14.23(19) ?
C1 C20 C21 C23 . . . . 101.3(2) ?
C19 C20 C21 C23 . . . . -130.18(17) ?
C13 N1 C22 O1 . . . . 3.7(3) ?
C19 N1 C22 O1 . . . . -164.41(18) ?
C13 N1 C22 C21 . . . . -175.28(16) ?
C19 N1 C22 C21 . . . . 16.6(2) ?
C20 C21 C22 O1 . . . . -179.48(18) ?
C23 C21 C22 O1 . . . . -58.8(2) ?
C20 C21 C22 N1 . . . . -0.5(2) ?
C23 C21 C22 N1 . . . . 120.22(17) ?
C22 C21 C23 O3 . . . . -85.3(2) ?
C20 C21 C23 O3 . . . . 29.6(3) ?
C22 C21 C23 C24 . . . . 94.0(2) ?
C20 C21 C23 C24 . . . . -151.10(19) ?
O3 C23 C24 C26 . . . . -88.0(3) ?
C21 C23 C24 C26 . . . . 92.8(3) ?
O3 C23 C24 C25 . . . . 35.2(3) ?
C21 C23 C24 C25 . . . . -144.1(2) ?
